data_7134916
loop_
_publ_author_name
'Ogoshi, Hikari'
'Ito, Shunichiro'
'Tanaka, Kazuo'

_publ_section_title
;
 Regulation of the frontier molecular orbitals and photophysical
 properties of boron tropolonate complexes by regioselective
 functionalization.
;
_journal_issue 76
_journal_name_full 'Chemical communications (Cambridge, England)'
_journal_page_first 14625
_journal_page_last 14628
_journal_paper_doi 10.1039/d5cc04171f
_journal_volume 61
_journal_year 2025
_chemical_formula_moiety 'C8 H7 B F2 O3'
_chemical_formula_sum 'C8 H7 B F2 O3'
_chemical_formula_weight 199.95
_space_group_crystal_system monoclinic
_space_group_IT_number 14
_space_group_name_Hall '-P 2ybc'
_space_group_name_H-M_alt 'P 1 21/c 1'
_atom_sites_solution_hydrogens geom
_atom_sites_solution_primary dual
_audit_creation_date 2024-12-04
_audit_creation_method
;
Olex2 1.5
(compiled 2024.02.16 svn.r378c4104 for OlexSys, GUI svn.r6928)
;
_audit_update_record
;
2025-02-22 deposited with the CCDC.	2025-08-18 downloaded from the CCDC.
;
_cell_angle_alpha 90
_cell_angle_beta 96.756(4)
_cell_angle_gamma 90
_cell_formula_units_Z 4
_cell_length_a 9.090(3)
_cell_length_b 11.297(3)
_cell_length_c 8.038(3)
_cell_measurement_reflns_used 2450
_cell_measurement_temperature 150
_cell_measurement_theta_max 27.5
_cell_measurement_theta_min 4.0
_cell_volume 819.7(5)
_computing_cell_refinement
;
CrystalClear-SM Expert 2.1 b46 (Rigaku, 2016)
;
_computing_data_collection
;
CrystalClear-SM Expert 2.1 b46 (Rigaku, 2016)
;
_computing_data_reduction
;
CrystalClear-SM Expert 2.1 b46 (Rigaku, 2016)
;
_computing_molecular_graphics 'Olex2 1.5 (Dolomanov et al., 2009)'
_computing_publication_material 'Olex2 1.5 (Dolomanov et al., 2009)'
_computing_structure_refinement 'SHELXL 2018/3 (Sheldrick, 2015)'
_computing_structure_solution 'SHELXT 2018/2 (Sheldrick, 2018)'
_diffrn_ambient_temperature 150
_diffrn_detector_area_resol_mean 28.5714
_diffrn_measured_fraction_theta_full 0.995
_diffrn_measured_fraction_theta_max 0.994
_diffrn_measurement_details
;
scan:
	Number of images: 360
	           Slice: -110.0000 - 70.0000
	     Image width: 0.5000
	        Exp time: 8.0000
	   Rotation axis: Omega
	           Omega: 0.0000
	             Chi: 45.0000
	             Phi: 0.0000
	             XTD: 44.9558
	          2theta: -20.0435
scan:
	Number of images: 360
	           Slice: -110.0000 - 70.0000
	     Image width: 0.5000
	        Exp time: 8.0000
	   Rotation axis: Omega
	           Omega: 0.0000
	             Chi: 45.0000
	             Phi: 90.0000
	             XTD: 44.9558
	          2theta: -20.0435
;
_diffrn_measurement_device
;
AFC10: Fixed Chi 2 circle
;
_diffrn_measurement_device_type
;
Rigaku Saturn724+ (4x4 bin mode)
;
_diffrn_measurement_method 'profile data from \w-scans'
_diffrn_measurement_specimen_support Loop
_diffrn_radiation_type MoK\a
_diffrn_radiation_wavelength 0.71075
_diffrn_reflns_av_R_equivalents 0.0286
_diffrn_reflns_av_unetI/netI 0.0312
_diffrn_reflns_Laue_measured_fraction_full 0.995
_diffrn_reflns_Laue_measured_fraction_max 0.994
_diffrn_reflns_limit_h_max 8
_diffrn_reflns_limit_h_min -11
_diffrn_reflns_limit_k_max 14
_diffrn_reflns_limit_k_min -14
_diffrn_reflns_limit_l_max 10
_diffrn_reflns_limit_l_min -10
_diffrn_reflns_number 6312
_diffrn_reflns_point_group_measured_fraction_full 0.995
_diffrn_reflns_point_group_measured_fraction_max 0.994
_diffrn_reflns_theta_full 25.242
_diffrn_reflns_theta_max 27.481
_diffrn_reflns_theta_min 4.028
_diffrn_source_current 24.0
_diffrn_source_power 1.2
_diffrn_source_voltage 50.0
_exptl_absorpt_coefficient_mu 0.148
_exptl_absorpt_correction_T_max 1.000
_exptl_absorpt_correction_T_min 0.815
_exptl_absorpt_correction_type multi-scan
_exptl_crystal_colour Colorless
_exptl_crystal_density_diffrn 1.620
_exptl_crystal_description Prism
_exptl_crystal_F_000 408
_exptl_crystal_preparation Loop
_exptl_crystal_size_max 0.167
_exptl_crystal_size_mid 0.156
_exptl_crystal_size_min 0.114
_refine_diff_density_max 0.319
_refine_diff_density_min -0.170
_refine_diff_density_rms 0.048
_refine_ls_extinction_method none
_refine_ls_goodness_of_fit_ref 0.949
_refine_ls_hydrogen_treatment constr
_refine_ls_matrix_type full
_refine_ls_number_parameters 128
_refine_ls_number_reflns 1873
_refine_ls_number_restraints 0
_refine_ls_restrained_S_all 0.949
_refine_ls_R_factor_all 0.0435
_refine_ls_R_factor_gt 0.0344
_refine_ls_shift/su_max 0.000
_refine_ls_shift/su_mean 0.000
_refine_ls_structure_factor_coef Fsqd
_refine_ls_weighting_details 'w=1/[\s^2^(Fo^2^)+(0.0556P)^2^] where P=(Fo^2^+2Fc^2^)/3'
_refine_ls_weighting_scheme calc
_refine_ls_wR_factor_gt 0.0865
_refine_ls_wR_factor_ref 0.0895
_reflns_Friedel_coverage 0.000
_reflns_number_gt 1425
_reflns_number_total 1873
_reflns_threshold_expression 'I > 2\s(I)'
_cod_data_source_file d5cc04171f2.cif
_cod_data_source_block 20241202_omeb
_cod_depositor_comments
;
The following automatic conversions were performed:

data item '_exptl_absorpt_correction_type' value 'Multi-scan' was
changed to 'multi-scan' in accordance with the
/home/data/users/saulius/crontab/automatic-downloads/rss-feeds/RSC/lib/dictionaries/cif_core.dic
dictionary named 'cif_core.dic' version 2.4.2 last updated on
2011-04-26.

Automatic conversion script
Id: cif_fix_values 8170 2020-07-09 18:12:32Z antanas 

 Adding full bibliography for 7134913--7134916.cif.
;
_cod_original_cell_volume 819.6(4)
_cod_database_code 7134916
_shelx_shelxl_version_number 2018/3
_shelx_space_group_comment
;
The symmetry employed for this shelxl refinement is uniquely defined
by the following loop, which should always be used as a source of
symmetry information in preference to the above space-group names.
They are only intended as comments.
;
_shelx_estimated_absorpt_t_max 0.983
_shelx_estimated_absorpt_t_min 0.976
_olex2_refinement_description
;
1. Fixed Uiso
 At 1.2 times of:
  All C(H) groups
 At 1.5 times of:
  All C(H,H,H) groups
2.a Aromatic/amide H refined with riding coordinates:
 C009(H009), C00A(H00A), C00B(H00B), C00C(H00C)
2.b Idealised Me refined as rotating group:
 C00D(H00D,H00E,H00F)
;
_olex2_submission_special_instructions 'No special instructions were received'

loop_
_space_group_symop_operation_xyz
'x, y, z'
'-x, y+1/2, -z+1/2'
'-x, -y, -z'
'x, -y-1/2, z-1/2'

loop_
_atom_site_label
_atom_site_type_symbol
_atom_site_fract_x
_atom_site_fract_y
_atom_site_fract_z
_atom_site_U_iso_or_equiv
_atom_site_adp_type
_atom_site_occupancy
_atom_site_site_symmetry_order
_atom_site_calc_flag
_atom_site_refinement_flags_posn
_atom_site_refinement_flags_adp
_atom_site_refinement_flags_occupancy
_atom_site_disorder_assembly
_atom_site_disorder_group
F001 F 0.24765(9) 0.64954(6) 0.80132(9) 0.0329(2) Uani 1 1 d . . . . .
F002 F 0.11805(8) 0.63003(7) 0.54682(9) 0.0340(2) Uani 1 1 d . . . . .
O003 O 0.33102(9) 0.51039(7) 0.61208(11) 0.0276(2) Uani 1 1 d . . . . .
O004 O 0.11728(9) 0.47093(7) 0.73702(11) 0.0266(2) Uani 1 1 d . . . . .
O005 O 0.34216(10) 0.00234(7) 0.62210(12) 0.0291(2) Uani 1 1 d . . . . .
C006 C 0.18270(12) 0.37038(10) 0.70171(15) 0.0218(3) Uani 1 1 d . . . . .
C007 C 0.31434(12) 0.39502(10) 0.62929(14) 0.0223(3) Uani 1 1 d . . . . .
C008 C 0.30610(13) 0.11709(10) 0.63983(14) 0.0228(3) Uani 1 1 d . . . . .
C009 C 0.12217(13) 0.26146(10) 0.73298(16) 0.0254(3) Uani 1 1 d . . . . .
H009 H 0.033051 0.263773 0.779078 0.031 Uiso 1 1 calc R U . . .
C00A C 0.41310(13) 0.19281(11) 0.58658(16) 0.0256(3) Uani 1 1 d . . . . .
H00A H 0.493993 0.155005 0.549250 0.031 Uiso 1 1 calc R U . . .
C00B C 0.41722(13) 0.31455(11) 0.58086(16) 0.0257(3) Uani 1 1 d . . . . .
H00B H 0.499380 0.347272 0.539266 0.031 Uiso 1 1 calc R U . . .
C00C C 0.17603(13) 0.14935(11) 0.70506(16) 0.0249(3) Uani 1 1 d . . . . .
H00C H 0.117391 0.086842 0.733772 0.030 Uiso 1 1 calc R U . . .
C00D C 0.24154(15) -0.08795(11) 0.66240(16) 0.0324(3) Uani 1 1 d . . . . .
H00D H 0.148096 -0.077882 0.594721 0.049 Uiso 1 1 calc R U . . .
H00E H 0.227488 -0.082179 0.778635 0.049 Uiso 1 1 calc R U . . .
H00F H 0.281598 -0.164318 0.640855 0.049 Uiso 1 1 calc R U . . .
B00E B 0.20199(15) 0.57166(13) 0.67492(17) 0.0247(3) Uani 1 1 d . . . . .

loop_
_atom_site_aniso_label
_atom_site_aniso_U_11
_atom_site_aniso_U_22
_atom_site_aniso_U_33
_atom_site_aniso_U_23
_atom_site_aniso_U_13
_atom_site_aniso_U_12
F001 0.0393(5) 0.0275(4) 0.0316(4) -0.0024(3) 0.0032(3) -0.0045(3)
F002 0.0374(5) 0.0341(4) 0.0302(4) 0.0047(3) 0.0019(3) 0.0082(3)
O003 0.0241(5) 0.0225(5) 0.0381(5) 0.0042(4) 0.0116(4) -0.0013(3)
O004 0.0236(5) 0.0221(5) 0.0358(5) -0.0007(4) 0.0112(4) 0.0003(3)
O005 0.0279(5) 0.0217(5) 0.0395(5) -0.0012(4) 0.0112(4) 0.0002(4)
C006 0.0185(6) 0.0237(6) 0.0236(6) -0.0010(5) 0.0042(5) 0.0013(5)
C007 0.0200(6) 0.0235(6) 0.0234(6) 0.0024(5) 0.0034(5) -0.0018(5)
C008 0.0227(6) 0.0229(6) 0.0226(6) -0.0006(5) 0.0015(5) -0.0006(5)
C009 0.0191(6) 0.0279(7) 0.0310(7) -0.0008(5) 0.0104(5) -0.0017(5)
C00A 0.0179(6) 0.0291(7) 0.0309(7) -0.0002(5) 0.0072(5) 0.0020(5)
C00B 0.0184(6) 0.0284(7) 0.0317(7) 0.0020(5) 0.0087(5) -0.0020(5)
C00C 0.0221(6) 0.0232(6) 0.0304(7) 0.0008(5) 0.0072(5) -0.0050(5)
C00D 0.0437(8) 0.0217(6) 0.0340(7) 0.0021(6) 0.0141(6) -0.0040(6)
B00E 0.0252(7) 0.0220(7) 0.0276(7) 0.0015(6) 0.0057(6) 0.0006(5)

loop_
_atom_type_symbol
_atom_type_description
_atom_type_scat_dispersion_real
_atom_type_scat_dispersion_imag
_atom_type_scat_source
C C 0.0033 0.0016 'International Tables Vol C Tables 4.2.6.8 and 6.1.1.4'
H H 0.0000 0.0000 'International Tables Vol C Tables 4.2.6.8 and 6.1.1.4'
B B 0.0013 0.0007 'International Tables Vol C Tables 4.2.6.8 and 6.1.1.4'
F F 0.0171 0.0103 'International Tables Vol C Tables 4.2.6.8 and 6.1.1.4'
O O 0.0106 0.0060 'International Tables Vol C Tables 4.2.6.8 and 6.1.1.4'

loop_
_geom_angle_atom_site_label_1
_geom_angle_atom_site_label_2
_geom_angle_atom_site_label_3
_geom_angle
_geom_angle_site_symmetry_1
_geom_angle_site_symmetry_3
_geom_angle_publ_flag
C007 O003 B00E 108.42(9) . . ?
C006 O004 B00E 108.60(9) . . ?
C008 O005 C00D 119.41(10) . . ?
O004 C006 C007 109.90(10) . . ?
O004 C006 C009 121.63(10) . . ?
C009 C006 C007 128.47(11) . . ?
O003 C007 C006 110.44(10) . . ?
O003 C007 C00B 121.72(11) . . ?
C00B C007 C006 127.84(11) . . ?
O005 C008 C00A 111.65(10) . . ?
O005 C008 C00C 121.15(11) . . ?
C00C C008 C00A 127.20(11) . . ?
C006 C009 H009 115.5 . . ?
C006 C009 C00C 128.91(11) . . ?
C00C C009 H009 115.5 . . ?
C008 C00A H00A 115.0 . . ?
C00B C00A C008 130.04(11) . . ?
C00B C00A H00A 115.0 . . ?
C007 C00B H00B 115.8 . . ?
C00A C00B C007 128.40(11) . . ?
C00A C00B H00B 115.8 . . ?
C008 C00C H00C 115.5 . . ?
C009 C00C C008 129.05(11) . . ?
C009 C00C H00C 115.5 . . ?
O005 C00D H00D 109.5 . . ?
O005 C00D H00E 109.5 . . ?
O005 C00D H00F 109.5 . . ?
H00D C00D H00E 109.5 . . ?
H00D C00D H00F 109.5 . . ?
H00E C00D H00F 109.5 . . ?
F001 B00E F002 109.88(11) . . ?
F001 B00E O003 111.42(11) . . ?
F001 B00E O004 111.38(10) . . ?
F002 B00E O003 110.85(10) . . ?
F002 B00E O004 110.69(10) . . ?
O004 B00E O003 102.44(10) . . ?

loop_
_geom_bond_atom_site_label_1
_geom_bond_atom_site_label_2
_geom_bond_distance
_geom_bond_site_symmetry_2
_geom_bond_publ_flag
F001 B00E 1.3709(16) . ?
F002 B00E 1.3757(16) . ?
O003 C007 1.3213(14) . ?
O003 B00E 1.4997(16) . ?
O004 C006 1.3282(14) . ?
O004 B00E 1.4924(16) . ?
O005 C008 1.3486(14) . ?
O005 C00D 1.4323(15) . ?
C006 C007 1.4185(16) . ?
C006 C009 1.3829(16) . ?
C007 C00B 1.3921(16) . ?
C008 C00A 1.3995(16) . ?
C008 C00C 1.3970(17) . ?
C009 H009 0.9300 . ?
C009 C00C 1.3855(17) . ?
C00A H00A 0.9300 . ?
C00A C00B 1.3767(18) . ?
C00B H00B 0.9300 . ?
C00C H00C 0.9300 . ?
C00D H00D 0.9600 . ?
C00D H00E 0.9600 . ?
C00D H00F 0.9600 . ?

loop_
_geom_torsion_atom_site_label_1
_geom_torsion_atom_site_label_2
_geom_torsion_atom_site_label_3
_geom_torsion_atom_site_label_4
_geom_torsion
_geom_torsion_site_symmetry_1
_geom_torsion_site_symmetry_2
_geom_torsion_site_symmetry_3
_geom_torsion_site_symmetry_4
_geom_torsion_publ_flag
O003 C007 C00B C00A -178.04(11) . . . . ?
O004 C006 C007 O003 -2.33(14) . . . . ?
O004 C006 C007 C00B 177.29(11) . . . . ?
O004 C006 C009 C00C -179.50(12) . . . . ?
O005 C008 C00A C00B 178.67(12) . . . . ?
O005 C008 C00C C009 179.54(12) . . . . ?
C006 O004 B00E F001 -123.48(11) . . . . ?
C006 O004 B00E F002 113.97(11) . . . . ?
C006 O004 B00E O003 -4.26(12) . . . . ?
C006 C007 C00B C00A 2.4(2) . . . . ?
C006 C009 C00C C008 0.8(2) . . . . ?
C007 O003 B00E F001 122.04(11) . . . . ?
C007 O003 B00E F002 -115.26(11) . . . . ?
C007 O003 B00E O004 2.85(12) . . . . ?
C007 C006 C009 C00C 1.6(2) . . . . ?
C008 C00A C00B C007 0.7(2) . . . . ?
C009 C006 C007 O003 176.70(12) . . . . ?
C009 C006 C007 C00B -3.7(2) . . . . ?
C00A C008 C00C C009 -0.2(2) . . . . ?
C00C C008 C00A C00B -1.6(2) . . . . ?
C00D O005 C008 C00A -176.84(11) . . . . ?
C00D O005 C008 C00C 3.39(17) . . . . ?
B00E O003 C007 C006 -0.57(13) . . . . ?
B00E O003 C007 C00B 179.78(11) . . . . ?
B00E O004 C006 C007 4.17(13) . . . . ?
B00E O004 C006 C009 -174.95(11) . . . . ?
